data_4336788
loop_
_publ_author_name
'Arumugam Thangavel'
'Marika Wieliczko'
'John Bacsa'
'Christopher C. Scarborough'

_publ_contact_author_address
; 
Department of Chemistry
Emory University
Atlanta, GA 30322, USA
;
_publ_contact_author_email scarborough@emory.edu
_publ_contact_author_name 'Scarborough, Christopher C.'
_publ_section_title
;
 1,4,7-Triazacyclononane Ligands Bearing Tertiary Alkyl Nitrogen
 Substituents
;
_journal_name_full 'Inorganic Chemistry'
_journal_page_first 13282
_journal_page_last 13287
_journal_paper_doi 10.1021/ic402626p
_journal_volume 52
_journal_year 2013
_chemical_formula_moiety 'C21 H42 Cr F3 N4 O3 S, 1(C F3 O3 S)'
_chemical_formula_sum 'C22 H42 Cr F6 N4 O6 S2'
_chemical_formula_weight 688.71
_chemical_name_systematic
;
 ?
;
_space_group_crystal_system monoclinic
_space_group_IT_number 14
_space_group_name_Hall '-P 2ybc'
_space_group_name_H-M_alt 'P 1 21/c 1'
_symmetry_space_group_name_Hall '-P 2ybc'
_symmetry_space_group_name_H-M 'P 1 21/c 1'
_atom_sites_solution_hydrogens geom
_atom_sites_solution_primary iterative
_audit_creation_date 2013-06-10
_audit_creation_method
;
  Olex2 1.2-beta
  (compiled Apr 23 2013 17:59:47, GUI svn.r4466)
;
_audit_update_record
;
2013-06-12 # Formatted by publCIF
;
_cell_angle_alpha 90
_cell_angle_beta 122.7420(10)
_cell_angle_gamma 90
_cell_formula_units_Z 4
_cell_length_a 17.088(2)
_cell_length_b 11.3123(15)
_cell_length_c 19.060(2)
_cell_measurement_reflns_used 4919
_cell_measurement_temperature 173(2)
_cell_measurement_theta_max 29.933
_cell_measurement_theta_min 2.221
_cell_volume 3099.0(6)
_computing_cell_refinement 'SAINT v7.68A (Bruker, 2009)'
_computing_data_collection 'APEX2 v2011.2-4 (Bruker, 2011)'
_computing_data_reduction 'SAINT v7.68A (Bruker, 2009)'
_computing_molecular_graphics
;
O. V. Dolomanov, L. J. Bourhis, R. J. Gildea, J. A. K. Howard and H. Puschmann,
OLEX2: a complete structure solution, refinement and analysis program.
J. Appl. Cryst. (2009). 42, 339-341.
;
_computing_publication_material
;
O. V. Dolomanov, L. J. Bourhis, R. J. Gildea, J. A. K. Howard and H. Puschmann,
OLEX2: a complete structure solution, refinement and analysis program.
J. Appl. Cryst. (2009). 42, 339-341.
;
_computing_structure_refinement 'SHELXL-97 (Sheldrick, 2008)'
_computing_structure_solution 'SHELXS-97 (Sheldrick, 2008)'
_diffrn_ambient_temperature 173(2)
_diffrn_detector_area_resol_mean 512
_diffrn_measured_fraction_theta_full 0.998
_diffrn_measured_fraction_theta_max 0.997
_diffrn_measurement_device_type 'Bruker D8 diffractometer with APEX2 detector'
_diffrn_measurement_method '\f and \w scans with a narrow frame width'
_diffrn_radiation_monochromator graphite
_diffrn_radiation_type MoK\a
_diffrn_radiation_wavelength 0.71073
_diffrn_reflns_av_R_equivalents 0.1297
_diffrn_reflns_av_unetI/netI 0.1839
_diffrn_reflns_Laue_measured_fraction_full 0.998
_diffrn_reflns_Laue_measured_fraction_max 0.997
_diffrn_reflns_limit_h_max 24
_diffrn_reflns_limit_h_min 0
_diffrn_reflns_limit_k_max 0
_diffrn_reflns_limit_k_min -16
_diffrn_reflns_limit_l_max 22
_diffrn_reflns_limit_l_min -27
_diffrn_reflns_number 45685
_diffrn_reflns_point_group_measured_fraction_full 0.998
_diffrn_reflns_point_group_measured_fraction_max 0.997
_diffrn_reflns_theta_full 25.242
_diffrn_reflns_theta_max 30.564
_diffrn_reflns_theta_min 1.417
_diffrn_source 'fine-focus sealed tube'
_diffrn_standards_number 0
_exptl_absorpt_coefficient_mu 0.582
_exptl_absorpt_correction_T_max 0.74607
_exptl_absorpt_correction_T_min 0.54189
_exptl_absorpt_correction_type multi-scan
_exptl_absorpt_process_details
;
 TWINABS-2012/1 (Bruker,2012) was used for absorption correction.
 
For component 1:
 wR2(int) was 0.0726 before and 0.0536 after correction.
 The Ratio of minimum to maximum transmission not present.
 The \l/2 correction factor is Not present
 
For component 2:
 wR2(int) was 0.0844 before and 0.0654 after correction.
 The Ratio of minimum to maximum transmission is 0.73.
 The \l/2 correction factor is Not present

Final HKLF 4 output contains 45653 reflections, Rint = 0.1297
 (6930 with I > 3sig(I), Rint = 0.0613)
;
_exptl_crystal_colour green
_exptl_crystal_colour_primary green
_exptl_crystal_density_diffrn 1.476
_exptl_crystal_description prism
_exptl_crystal_F_000 1440
_exptl_crystal_size_max 0.264
_exptl_crystal_size_mid 0.181
_exptl_crystal_size_min 0.077
_refine_diff_density_max 2.043
_refine_diff_density_min -1.037
_refine_diff_density_rms 0.175
_refine_ls_extinction_method none
_refine_ls_goodness_of_fit_ref 0.979
_refine_ls_hydrogen_treatment constr
_refine_ls_matrix_type full
_refine_ls_number_parameters 531
_refine_ls_number_reflns 20181
_refine_ls_number_restraints 563
_refine_ls_restrained_S_all 0.986
_refine_ls_R_factor_all 0.2519
_refine_ls_R_factor_gt 0.1001
_refine_ls_shift/su_max 0.001
_refine_ls_shift/su_mean 0.000
_refine_ls_structure_factor_coef Fsqd
_refine_ls_weighting_details 'w=1/[\s^2^(Fo^2^)+(0.1468P)^2^] where P=(Fo^2^+2Fc^2^)/3'
_refine_ls_weighting_scheme calc
_refine_ls_wR_factor_gt 0.2426
_refine_ls_wR_factor_ref 0.3273
_reflns_Friedel_coverage 0.000
_reflns_number_gt 7269
_reflns_number_total 20181
_reflns_threshold_expression 'I > 2\s(I)'
_cod_data_source_file ic402626p_si_002_07.cif
_cod_data_source_block 1212ThangavelttacnCrOTf2MeCN
_cod_database_code 4336788
_olex2_refinement_description
;
1. Fixed Uiso
 At 1.2 times of:
  All C(H,H) groups
 At 1.5 times of:
  All C(H,H,H) groups
2. Restrained distances
 S2A-C22A
 1.814 with sigma of 0.005
 S2C-C22C
 1.814 with sigma of 0.005
 F6B-C22B = F5B-C22B = F4B-C22B
 1.322 with sigma of 0.005
 S2B-O5B = S2B-O6B = S2B-O4B
 1.433 with sigma of 0.005
 S2C-O5C = S2C-O6C = S2C-O4C
 1.433 with sigma of 0.005
 S1A-C1A
 1.814 with sigma of 0.005
 C5B-C4B = C5A-C4A
 1.522 with sigma of 0.01
 C3B-C2B = C3A-C2A
 1.522 with sigma of 0.01
 F3B-C1B = F1B-C1B = F2B-C1B
 1.322 with sigma of 0.005
 F3A-C1A = F1A-C1A = F2A-C1A
 1.322 with sigma of 0.005
 C3A-C2B = C5B-C4B = C7A-C6B
 1.52 with sigma of 0.005
 C7B-C6B = C7A-C6A
 1.522 with sigma of 0.005
 F5A-C22A \\sim F6A-C22A \\sim F4A-C22A
 with sigma of 0.005
 S2A-O4A \\sim S2A-O6A \\sim S2A-O5A
 with sigma of 0.005
 S2C-O5C \\sim S2C-O4C \\sim S2C-O6C
 with sigma of 0.005
 F6C-C22C \\sim F4C-C22C \\sim F5C-C22C
 with sigma of 0.005
 C8B-C10B \\sim C8B-C11B \\sim C9B-C8B
 with sigma of 0.005
 C8A-C10A \\sim C9A-C8A \\sim C8A-C11A
 with sigma of 0.005
 N3-C8B \\sim N3-C8A
 with sigma of 0.005
 N3-C5A \\sim N3-C5B
 with sigma of 0.005
 N2-C4A \\sim N2-C4B
 with sigma of 0.005
 N2-C3B \\sim N2-C3A
 with sigma of 0.005
 N1-C2A \\sim N1-C2B
 with sigma of 0.005
 F1A-C1A \\sim F3A-C1A \\sim F2A-C1A
 with sigma of 0.005
 S1A-O2A \\sim S1B-O2B
 with sigma of 0.005
 N1-C7B \\sim N1-C7A
 with sigma of 0.005
 N3-C6A \\sim N3-C6B
 with sigma of 0.005
3. Uiso/Uaniso restraints and constraints
O4B \\sim O4A \\sim O4C \\sim O6C \\sim O6A \\sim O6B \\sim O5C \\sim O5A 
\\sim O5B: within 1.7A with sigma of 0.01 and sigma for terminal atoms of 0.02
F4A \\sim F5A \\sim F6A \\sim F5B \\sim F4B \\sim F6B \\sim F4C \\sim F5C 
\\sim F6C: within 1.7A with sigma of 0.02 and sigma for terminal atoms of 0.02
F2A \\sim F2B \\sim F3A \\sim F3B \\sim F1B \\sim F1A: within 1.7A with sigma 
of 0.005 and sigma for terminal atoms of 0.01
Uanis(C2A) \\sim Ueq, Uanis(C2B) \\sim Ueq, Uanis(C3A) \\sim Ueq, Uanis(C3B) 
\\sim Ueq: with sigma of 0.005 and sigma for terminal atoms of 0.01
Uanis(C6A) \\sim Ueq, Uanis(C7A) \\sim Ueq: with sigma of 0.004 and sigma for 
terminal atoms of 0.005
Uanis(F5B) = Uanis(F5C)
Uanis(S2B) = Uanis(S2C)
Uanis(C22B) = Uanis(C22C)
Uanis(F4B) = Uanis(F4C)
Uanis(F6B) = Uanis(F6C)
Uanis(C22A) = Uanis(C22C)
Uanis(S2A) = Uanis(S2C)
Uanis(F4A) = Uanis(F4C)
Uanis(F5A) = Uanis(F5C)
Uanis(F6A) = Uanis(F6C)
Uanis(C22C) = Uanis(C22B) = Uanis(C22A)
Uanis(O3A) = Uanis(O3B)
Uanis(C1A) = Uanis(C1B)
Uanis(S1A) = Uanis(S1B)
Uanis(C8A) = Uanis(C8B)
Uanis(C9A) = Uanis(C9B)
Uanis(C10A) = Uanis(C10B)
Uanis(C11A) = Uanis(C11B)
Uanis(C5A) = Uanis(C5B)
Uanis(C4A) = Uanis(C4B)
Uanis(C3B) = Uanis(C3A)
Uanis(C2A) = Uanis(C2B)
Uanis(O2A) = Uanis(O2B)
Uanis(C7B) = Uanis(C7A)
Uanis(C6A) = Uanis(C6B)
Uanis(C7A) = Uanis(C6A)
4. Same fragment restrains
{S2A, O4A, O5A, O6A, C22A, F4A, F5A, F6A}
as
{S2B, O4B, O5B, O6B, C22B, F5B, F4B, F6B}
{S2A, O4A, O5A, O6A, C22A, F4A, F5A, F6A}
as
{S2C, O4C, O5C, O6C, C22C, F4C, F5C, F6C}
5. others
 Fixed Sof: C1A(0.5) C1B(0.5) C2A(0.5) H2AA(0.5) H2AB(0.5) C2B(0.5) H2BA(0.5)
 H2BB(0.5) C3A(0.5) H3AA(0.5) H3AB(0.5) C3B(0.5) H3BA(0.5) H3BB(0.5) C4B(0.5)
 H4BA(0.5) H4BB(0.5) C4A(0.5) H4AA(0.5) H4AB(0.5) C5B(0.5) H5BA(0.5) H5BB(0.5)
 C5A(0.5) H5AA(0.5) H5AB(0.5) C6A(0.5) H6AA(0.5) H6AB(0.5) C6B(0.5) H6BA(0.5)
 H6BB(0.5) C7A(0.5) H7AA(0.5) H7AB(0.5) C7B(0.5) H7BA(0.5) H7BB(0.5) C8A(0.5)
 C8B(0.5) C9B(0.5) H9BA(0.5) H9BB(0.5) H9BC(0.5) C9A(0.5) H9AA(0.5) H9AB(0.5)
 H9AC(0.5) C10B(0.5) H10A(0.5) H10B(0.5) H10C(0.5) C10A(0.5) H10D(0.5)
 H10E(0.5) H10F(0.5) C11B(0.5) H11A(0.5) H11B(0.5) H11C(0.5) C11A(0.5)
 H11D(0.5) H11E(0.5) H11F(0.5) O2A(0.5) O2B(0.5) O3A(0.5) O3B(0.5) F1A(0.5)
 F1B(0.5) F2A(0.5) F2B(0.5) F3A(0.5) F3B(0.5) S1A(0.5) S1B(0.5) S2A(0.33333)
 O4A(0.33333) O5A(0.33333) O6A(0.33333) C22A(0.33333) F4A(0.33333) F5A(0.33333)
 F6A(0.33333) S2B(0.33333) O4B(0.33333) O5B(0.33333) O6B(0.33333) C22B(0.33333)
 F5B(0.33333) F4B(0.33333) F6B(0.33333) S2C(0.33333) O4C(0.33333) O5C(0.33333)
 O6C(0.33333) C22C(0.33333) F4C(0.33333) F5C(0.33333) F6C(0.33333)
6.a Secondary CH2 refined with riding coordinates:
 C2A(H2AA,H2AB), C2B(H2BA,H2BB), C3A(H3AA,H3AB), C3B(H3BA,H3BB), C4B(H4BA,
 H4BB), C4A(H4AA,H4AB), C5B(H5BA,H5BB), C5A(H5AA,H5AB), C6A(H6AA,H6AB),
 C6B(H6BA,H6BB), C7A(H7AA,H7AB), C7B(H7BA,H7BB)
6.b Idealised Me refined as rotating group:
 C9B(H9BA,H9BB,H9BC), C9A(H9AA,H9AB,H9AC), C10B(H10A,H10B,H10C), C10A(H10D,
 H10E,H10F), C11B(H11A,H11B,H11C), C11A(H11D,H11E,H11F), C13(H13A,H13B,H13C),
 C14(H14A,H14B,H14C), C15(H15A,H15B,H15C), C17(H17A,H17B,H17C), C18(H18A,H18B,
 H18C), C19(H19A,H19B,H19C), C21(H21A,H21B,H21C)
;
_shelx_space_group_comment
;
The symmetry employed for this shelxl refinement is uniquely defined
by the following loop, which should always be used as a source of
symmetry information in preference to the above space-group names.
They are only intended as comments.
;
_shelxl_version_number 2013-4

loop_
_space_group_symop_operation_xyz
'x, y, z'
'-x, y+1/2, -z+1/2'
'-x, -y, -z'
'x, -y-1/2, z-1/2'

loop_
_atom_site_label
_atom_site_type_symbol
_atom_site_fract_x
_atom_site_fract_y
_atom_site_fract_z
_atom_site_U_iso_or_equiv
_atom_site_adp_type
_atom_site_occupancy
_atom_site_site_symmetry_order
_atom_site_calc_flag
_atom_site_refinement_flags_posn
_atom_site_refinement_flags_adp
_atom_site_refinement_flags_occupancy
_atom_site_disorder_assembly
_atom_site_disorder_group
C1A C -0.0234(17) -0.0344(18) 0.2359(12) 0.057(4) Uani 0.5 1 d D U P A 1
C1B C -0.0268(19) -0.0563(18) 0.2167(13) 0.057(4) Uani 0.5 1 d D U P B 2
C2A C 0.3935(7) -0.1745(12) 0.2959(7) 0.035(2) Uani 0.5 1 d D U P C 1
H2AA H 0.4036 -0.2610 0.3026 0.042 Uiso 0.5 1 calc R U P C 1
H2AB H 0.4500 -0.1361 0.3424 0.042 Uiso 0.5 1 calc R U P C 1
C2B C 0.3513(9) -0.2084(9) 0.2591(8) 0.035(2) Uani 0.5 1 d D U P C 2
H2BA H 0.3961 -0.2696 0.2963 0.042 Uiso 0.5 1 calc R U P C 2
H2BB H 0.3004 -0.2479 0.2085 0.042 Uiso 0.5 1 calc R U P C 2
C3A C 0.3823(10) -0.1371(10) 0.2126(9) 0.043(3) Uani 0.5 1 d D U P C 1
H3AA H 0.4435 -0.1420 0.2186 0.051 Uiso 0.5 1 calc R U P C 1
H3AB H 0.3396 -0.1930 0.1682 0.051 Uiso 0.5 1 calc R U P C 1
C3B C 0.3997(9) -0.1208(10) 0.2351(10) 0.043(3) Uani 0.5 1 d D U P C 2
H3BA H 0.4570 -0.0934 0.2868 0.051 Uiso 0.5 1 calc R U P C 2
H3BB H 0.4192 -0.1629 0.2014 0.051 Uiso 0.5 1 calc R U P C 2
C4B C 0.3991(9) 0.0967(10) 0.2311(7) 0.035(3) Uani 0.5 1 d D U P C 2
H4BA H 0.3603 0.1653 0.1987 0.042 Uiso 0.5 1 calc R U P C 2
H4BB H 0.4549 0.0981 0.2277 0.042 Uiso 0.5 1 calc R U P C 2
C4A C 0.4263(7) 0.0636(12) 0.2463(9) 0.035(3) Uani 0.5 1 d D U P C 1
H4AA H 0.4524 0.1009 0.2162 0.042 Uiso 0.5 1 calc R U P C 1
H4AB H 0.4757 0.0151 0.2922 0.042 Uiso 0.5 1 calc R U P C 1
C5B C 0.4315(7) 0.1167(13) 0.3218(7) 0.036(2) Uani 0.5 1 d D U P C 2
H5BA H 0.4741 0.0527 0.3574 0.043 Uiso 0.5 1 calc R U P C 2
H5BB H 0.4644 0.1933 0.3419 0.043 Uiso 0.5 1 calc R U P C 2
C5A C 0.3945(8) 0.1585(11) 0.2817(8) 0.036(2) Uani 0.5 1 d D U P C 1
H5AA H 0.3527 0.2131 0.2359 0.043 Uiso 0.5 1 calc R U P C 1
H5AB H 0.4498 0.2045 0.3232 0.043 Uiso 0.5 1 calc R U P C 1
C6A C 0.4032(8) 0.0351(10) 0.3916(8) 0.051(2) Uani 0.5 1 d D U P C 1
H6AA H 0.4218 0.0735 0.4452 0.061 Uiso 0.5 1 calc R U P C 1
H6AB H 0.4605 0.0201 0.3920 0.061 Uiso 0.5 1 calc R U P C 1
C6B C 0.3713(11) 0.0430(7) 0.3968(7) 0.051(2) Uani 0.5 1 d D U P C 2
H6BA H 0.3231 0.0494 0.4104 0.061 Uiso 0.5 1 calc R U P C 2
H6BB H 0.4303 0.0737 0.4451 0.061 Uiso 0.5 1 calc R U P C 2
C7A C 0.3564(11) -0.0847(8) 0.3859(6) 0.051(2) Uani 0.5 1 d D U P C 1
H7AA H 0.4039 -0.1384 0.4290 0.061 Uiso 0.5 1 calc R U P C 1
H7AB H 0.3084 -0.0716 0.3990 0.061 Uiso 0.5 1 calc R U P C 1
C7B C 0.3842(10) -0.0882(9) 0.3836(7) 0.051(2) Uani 0.5 1 d D U P C 2
H7BA H 0.4450 -0.0964 0.3892 0.061 Uiso 0.5 1 calc R U P C 2
H7BB H 0.3878 -0.1341 0.4295 0.061 Uiso 0.5 1 calc R U P C 2
C8A C 0.3085(9) 0.2309(8) 0.3398(7) 0.0307(16) Uani 0.5 1 d D U P C 1
C8B C 0.3210(8) 0.2314(8) 0.3511(7) 0.0307(16) Uani 0.5 1 d D U P C 2
C9B C 0.2297(9) 0.2225(14) 0.3485(9) 0.033(2) Uani 0.5 1 d D U P C 2
H9BA H 0.2097 0.3018 0.3530 0.050 Uiso 0.5 1 calc R U P C 2
H9BB H 0.2395 0.1737 0.3951 0.050 Uiso 0.5 1 calc R U P C 2
H9BC H 0.1816 0.1864 0.2957 0.050 Uiso 0.5 1 calc R U P C 2
C9A C 0.2580(10) 0.1913(14) 0.3822(9) 0.033(2) Uani 0.5 1 d D U P C 1
H9AA H 0.2259 0.2590 0.3876 0.050 Uiso 0.5 1 calc R U P C 1
H9AB H 0.3033 0.1595 0.4376 0.050 Uiso 0.5 1 calc R U P C 1
H9AC H 0.2125 0.1299 0.3483 0.050 Uiso 0.5 1 calc R U P C 1
C10B C 0.3046(10) 0.3172(11) 0.2817(8) 0.040(2) Uani 0.5 1 d D U P C 2
H10A H 0.2602 0.2823 0.2272 0.060 Uiso 0.5 1 calc R U P C 2
H10B H 0.3637 0.3323 0.2863 0.060 Uiso 0.5 1 calc R U P C 2
H10C H 0.2796 0.3919 0.2876 0.060 Uiso 0.5 1 calc R U P C 2
C10A C 0.2391(10) 0.3036(12) 0.2627(8) 0.040(2) Uani 0.5 1 d D U P C 1
H10D H 0.1844 0.2552 0.2256 0.060 Uiso 0.5 1 calc R U P C 1
H10E H 0.2687 0.3287 0.2332 0.060 Uiso 0.5 1 calc R U P C 1
H10F H 0.2200 0.3735 0.2802 0.060 Uiso 0.5 1 calc R U P C 1
C11B C 0.4014(12) 0.2776(17) 0.4359(9) 0.043(3) Uani 0.5 1 d D U P C 2
H11A H 0.3859 0.3566 0.4459 0.064 Uiso 0.5 1 calc R U P C 2
H11B H 0.4584 0.2815 0.4355 0.064 Uiso 0.5 1 calc R U P C 2
H11C H 0.4108 0.2239 0.4802 0.064 Uiso 0.5 1 calc R U P C 2
C11A C 0.3884(12) 0.3130(16) 0.4007(9) 0.043(3) Uani 0.5 1 d D U P C 1
H11D H 0.3637 0.3769 0.4181 0.064 Uiso 0.5 1 calc R U P C 1
H11E H 0.4178 0.3467 0.3732 0.064 Uiso 0.5 1 calc R U P C 1
H11F H 0.4345 0.2678 0.4498 0.064 Uiso 0.5 1 calc R U P C 1
C12 C 0.3197(5) -0.0092(6) 0.0957(4) 0.0335(14) Uani 1 1 d . . . . .
C13 C 0.2954(6) 0.1173(6) 0.0616(5) 0.053(2) Uani 1 1 d . . . . .
H13A H 0.2553 0.1536 0.0777 0.079 Uiso 1 1 calc R U . . .
H13B H 0.2628 0.1156 0.0007 0.079 Uiso 1 1 calc R U . . .
H13C H 0.3527 0.1637 0.0848 0.079 Uiso 1 1 calc R U . . .
C14 C 0.2364(5) -0.0905(7) 0.0423(5) 0.051(2) Uani 1 1 d . . . . .
H14A H 0.2534 -0.1720 0.0624 0.076 Uiso 1 1 calc R U . . .
H14B H 0.2183 -0.0862 -0.0159 0.076 Uiso 1 1 calc R U . . .
H14C H 0.1841 -0.0653 0.0464 0.076 Uiso 1 1 calc R U . . .
C15 C 0.4010(6) -0.0519(7) 0.0883(5) 0.0499(19) Uani 1 1 d . . . . .
H15A H 0.4592 -0.0162 0.1329 0.075 Uiso 1 1 calc R U . . .
H15B H 0.3894 -0.0282 0.0340 0.075 Uiso 1 1 calc R U . . .
H15C H 0.4057 -0.1382 0.0933 0.075 Uiso 1 1 calc R U . . .
C16 C 0.2570(4) -0.2479(5) 0.3102(4) 0.0325(15) Uani 1 1 d . . . . .
C17 C 0.2119(5) -0.2099(6) 0.3563(4) 0.0436(18) Uani 1 1 d . . . . .
H17A H 0.2598 -0.1998 0.4156 0.065 Uiso 1 1 calc R U . . .
H17B H 0.1674 -0.2705 0.3499 0.065 Uiso 1 1 calc R U . . .
H17C H 0.1791 -0.1349 0.3333 0.065 Uiso 1 1 calc R U . . .
C18 C 0.3200(5) -0.3547(6) 0.3580(5) 0.0475(19) Uani 1 1 d . . . . .
H18A H 0.3401 -0.3926 0.3241 0.071 Uiso 1 1 calc R U . . .
H18B H 0.2852 -0.4116 0.3696 0.071 Uiso 1 1 calc R U . . .
H18C H 0.3747 -0.3275 0.4107 0.071 Uiso 1 1 calc R U . . .
C19 C 0.1838(7) -0.2870(7) 0.2219(5) 0.067(3) Uani 1 1 d . . . . .
H19A H 0.1417 -0.2210 0.1915 0.101 Uiso 1 1 calc R U . . .
H19B H 0.1483 -0.3533 0.2240 0.101 Uiso 1 1 calc R U . . .
H19C H 0.2144 -0.3118 0.1932 0.101 Uiso 1 1 calc R U . . .
C20 C 0.0905(5) 0.1750(6) 0.0701(4) 0.0381(16) Uani 1 1 d . . . . .
C21 C 0.0141(5) 0.2536(7) 0.0145(4) 0.050(2) Uani 1 1 d . . . . .
H21A H 0.0139 0.2665 -0.0364 0.075 Uiso 1 1 calc R U . . .
H21B H 0.0220 0.3294 0.0424 0.075 Uiso 1 1 calc R U . . .
H21C H -0.0450 0.2176 0.0001 0.075 Uiso 1 1 calc R U . . .
N1 N 0.3123(3) -0.1442(4) 0.3035(3) 0.0305(12) Uani 1 1 d D U . . .
N2 N 0.3448(3) -0.0142(4) 0.1872(3) 0.0291(11) Uani 1 1 d D U . . .
N3 N 0.3439(3) 0.1165(4) 0.3234(3) 0.0320(12) Uani 1 1 d D U . . .
N4 N 0.1500(4) 0.1150(5) 0.1158(3) 0.0378(13) Uani 1 1 d . . . . .
O1 O 0.1218(3) -0.0083(4) 0.2244(3) 0.0337(10) Uani 1 1 d . . . . .
O2A O -0.007(6) 0.125(4) 0.164(4) 0.042(6) Uani 0.5 1 d D . P A 1
O2B O -0.005(6) 0.140(4) 0.149(4) 0.042(6) Uani 0.5 1 d D . P B 2
O3A O -0.018(4) -0.061(5) 0.1065(15) 0.061(5) Uani 0.5 1 d . . P A 1
O3B O -0.021(4) -0.058(5) 0.0828(15) 0.061(5) Uani 0.5 1 d . . P B 2
F1A F -0.1135(18) -0.014(3) 0.2004(16) 0.057(5) Uani 0.5 1 d D U P A 1
F1B F -0.1170(19) -0.032(3) 0.1745(15) 0.060(6) Uani 0.5 1 d D U P B 2
F2A F 0.0164(19) 0.0308(14) 0.3044(13) 0.073(5) Uani 0.5 1 d D U P A 1
F2B F 0.0137(19) -0.0253(16) 0.2960(13) 0.072(5) Uani 0.5 1 d D U P B 2
F3A F -0.0047(13) -0.1468(18) 0.2581(10) 0.081(5) Uani 0.5 1 d D U P A 1
F3B F -0.0208(13) -0.1730(17) 0.2155(9) 0.071(5) Uani 0.5 1 d D U P B 2
S1A S 0.019(3) 0.004(4) 0.169(2) 0.033(2) Uani 0.5 1 d D U P A 1
S1B S 0.023(3) 0.020(4) 0.166(2) 0.033(2) Uani 0.5 1 d D U P B 2
Cr1 Cr 0.23431(6) -0.00369(8) 0.21185(5) 0.0228(3) Uani 1 1 d . . . . .
S2A S 0.3384(8) 0.5218(12) 0.1085(8) 0.0356(7) Uani 0.3333 1 d D U P D -1
O4A O 0.3822(13) 0.4269(17) 0.0918(11) 0.036(5) Uani 0.3333 1 d D U P D -1
O5A O 0.3589(15) 0.5278(18) 0.1922(9) 0.041(5) Uani 0.3333 1 d D U P D -1
O6A O 0.3446(16) 0.6341(14) 0.0760(13) 0.050(5) Uani 0.3333 1 d D U P D -1
C22A C 0.2153(8) 0.4877(11) 0.0443(8) 0.0393(15) Uani 0.3333 1 d D U P D -1
F4A F 0.1934(9) 0.3736(11) 0.0322(9) 0.056(2) Uani 0.3333 1 d D U P D -1
F5A F 0.1811(11) 0.5282(12) -0.0325(9) 0.055(2) Uani 0.3333 1 d D U P D -1
F6A F 0.1664(9) 0.5355(14) 0.0727(9) 0.052(2) Uani 0.3333 1 d D U P D -1
S2B S 0.3372(8) 0.5075(12) 0.1121(7) 0.0356(7) Uani 0.3333 1 d D U P E -2
O4B O 0.3720(14) 0.443(2) 0.0698(12) 0.049(5) Uani 0.3333 1 d D U P E -2
O5B O 0.3607(14) 0.4612(18) 0.1912(9) 0.070(5) Uani 0.3333 1 d D U P E -2
O6B O 0.3539(14) 0.6324(12) 0.1143(13) 0.060(5) Uani 0.3333 1 d D U P E -2
C22B C 0.2113(9) 0.4968(12) 0.0465(8) 0.0393(15) Uani 0.3333 1 d D U P E -2
F5B F 0.1691(10) 0.6015(12) 0.0271(9) 0.055(2) Uani 0.3333 1 d D U P E -2
F4B F 0.1796(11) 0.4415(13) -0.0252(9) 0.056(2) Uani 0.3333 1 d D U P E -2
F6B F 0.1792(9) 0.4396(13) 0.0868(8) 0.052(2) Uani 0.3333 1 d D U P E -2
S2C S 0.3418(8) 0.5147(10) 0.1136(8) 0.0356(7) Uani 0.3333 1 d D U P F -3
O4C O 0.3767(14) 0.3967(12) 0.1239(13) 0.074(6) Uani 0.3333 1 d D U P F -3
O5C O 0.3559(17) 0.5713(18) 0.1867(10) 0.050(5) Uani 0.3333 1 d D U P F -3
O6C O 0.3598(14) 0.5896(18) 0.0633(12) 0.070(5) Uani 0.3333 1 d D U P F -3
C22C C 0.2168(9) 0.4924(11) 0.0474(9) 0.0393(15) Uani 0.3333 1 d D U P F -3
F4C F 0.1883(14) 0.4858(12) -0.0329(10) 0.056(2) Uani 0.3333 1 d D U P F -3
F5C F 0.1687(11) 0.5787(13) 0.0552(10) 0.055(2) Uani 0.3333 1 d D U P F -3
F6C F 0.1965(9) 0.3904(12) 0.0692(9) 0.052(2) Uani 0.3333 1 d D U P F -3

loop_
_atom_site_aniso_label
_atom_site_aniso_U_11
_atom_site_aniso_U_22
_atom_site_aniso_U_33
_atom_site_aniso_U_23
_atom_site_aniso_U_13
_atom_site_aniso_U_12
C1A 0.040(5) 0.070(9) 0.068(9) 0.027(7) 0.033(7) 0.011(6)
C1B 0.040(5) 0.070(9) 0.068(9) 0.027(7) 0.033(7) 0.011(6)
C2A 0.030(4) 0.031(4) 0.045(4) 0.001(3) 0.020(3) 0.003(3)
C2B 0.030(4) 0.031(4) 0.045(4) 0.001(3) 0.020(3) 0.003(3)
C3A 0.052(4) 0.048(4) 0.032(5) 0.005(3) 0.025(4) 0.022(3)
C3B 0.052(4) 0.048(4) 0.032(5) 0.005(3) 0.025(4) 0.022(3)
C4B 0.018(6) 0.053(7) 0.035(5) -0.007(5) 0.015(5) -0.007(5)
C4A 0.018(6) 0.053(7) 0.035(5) -0.007(5) 0.015(5) -0.007(5)
C5B 0.018(5) 0.044(6) 0.040(5) -0.011(4) 0.012(4) -0.003(4)
C5A 0.018(5) 0.044(6) 0.040(5) -0.011(4) 0.012(4) -0.003(4)
C6A 0.049(4) 0.054(3) 0.038(3) 0.001(2) 0.016(2) 0.001(3)
C6B 0.049(4) 0.054(3) 0.038(3) 0.001(2) 0.016(2) 0.001(3)
C7A 0.049(4) 0.054(3) 0.038(3) 0.001(2) 0.016(2) 0.001(3)
C7B 0.049(4) 0.054(3) 0.038(3) 0.001(2) 0.016(2) 0.001(3)
C8A 0.036(4) 0.024(3) 0.029(4) -0.008(2) 0.015(3) 0.001(3)
C8B 0.036(4) 0.024(3) 0.029(4) -0.008(2) 0.015(3) 0.001(3)
C9B 0.038(6) 0.023(7) 0.039(7) 0.002(5) 0.021(6) 0.008(4)
C9A 0.038(6) 0.023(7) 0.039(7) 0.002(5) 0.021(6) 0.008(4)
C10B 0.049(5) 0.026(5) 0.042(5) -0.002(4) 0.022(5) 0.004(5)
C10A 0.049(5) 0.026(5) 0.042(5) -0.002(4) 0.022(5) 0.004(5)
C11B 0.043(5) 0.040(9) 0.041(7) -0.017(6) 0.019(6) -0.003(5)
C11A 0.043(5) 0.040(9) 0.041(7) -0.017(6) 0.019(6) -0.003(5)
C12 0.044(3) 0.038(4) 0.024(3) 0.004(3) 0.022(3) 0.005(3)
C13 0.090(6) 0.041(5) 0.063(5) 0.022(4) 0.064(5) 0.021(4)
C14 0.054(5) 0.055(5) 0.041(4) -0.016(4) 0.025(4) -0.005(4)
C15 0.060(5) 0.059(5) 0.051(4) 0.008(4) 0.044(4) 0.014(4)
C16 0.041(4) 0.023(3) 0.033(3) 0.007(3) 0.020(3) -0.001(3)
C17 0.058(5) 0.036(4) 0.052(4) 0.013(3) 0.039(4) 0.006(3)
C18 0.063(5) 0.033(4) 0.055(5) 0.018(3) 0.038(4) 0.012(4)
C19 0.106(7) 0.031(4) 0.039(4) -0.004(3) 0.023(5) -0.016(4)
C20 0.036(4) 0.036(4) 0.040(4) 0.007(3) 0.019(3) -0.003(3)
C21 0.038(4) 0.040(5) 0.058(5) 0.014(3) 0.017(4) 0.009(3)
N1 0.035(3) 0.027(3) 0.034(3) 0.006(2) 0.021(2) 0.006(2)
N2 0.031(2) 0.035(3) 0.024(2) 0.001(2) 0.016(2) 0.002(2)
N3 0.029(3) 0.029(3) 0.037(3) -0.012(2) 0.017(2) -0.005(2)
N4 0.034(3) 0.041(4) 0.039(3) 0.009(3) 0.020(3) 0.006(3)
O1 0.027(2) 0.040(3) 0.035(2) 0.008(2) 0.0171(18) 0.0035(19)
O2A 0.049(4) 0.030(9) 0.067(19) 0.023(7) 0.044(10) 0.014(8)
O2B 0.049(4) 0.030(9) 0.067(19) 0.023(7) 0.044(10) 0.014(8)
O3A 0.046(4) 0.093(5) 0.024(12) -0.032(14) 0.007(12) 0.000(4)
O3B 0.046(4) 0.093(5) 0.024(12) -0.032(14) 0.007(12) 0.000(4)
F1A 0.033(5) 0.068(10) 0.088(14) -0.001(11) 0.045(8) 0.002(5)
F1B 0.041(5) 0.078(13) 0.075(13) 0.015(11) 0.040(8) 0.005(6)
F2A 0.067(6) 0.108(14) 0.062(7) 0.012(10) 0.048(5) 0.012(12)
F2B 0.067(6) 0.100(13) 0.075(8) 0.013(10) 0.056(6) 0.012(11)
F3A 0.057(7) 0.083(9) 0.114(11) 0.055(10) 0.053(9) 0.018(7)
F3B 0.058(7) 0.068(9) 0.094(11) 0.035(9) 0.045(9) 0.003(6)
S1A 0.026(3) 0.028(8) 0.042(2) 0.000(4) 0.0170(11) -0.001(4)
S1B 0.026(3) 0.028(8) 0.042(2) 0.000(4) 0.0170(11) -0.001(4)
Cr1 0.0221(4) 0.0223(5) 0.0222(4) 0.0016(4) 0.0108(3) 0.0024(4)
S2A 0.0277(9) 0.0397(17) 0.0366(10) -0.0071(10) 0.0157(8) -0.0004(9)
O4A 0.030(8) 0.040(8) 0.017(9) -0.001(6) -0.002(7) 0.020(7)
O5A 0.041(9) 0.040(13) 0.038(6) -0.017(7) 0.018(6) -0.010(11)
O6A 0.066(11) 0.035(7) 0.063(11) -0.009(7) 0.045(9) -0.010(7)
C22A 0.028(3) 0.045(4) 0.042(3) -0.004(3) 0.017(2) 0.000(3)
F4A 0.047(4) 0.052(5) 0.056(4) -0.011(4) 0.020(3) -0.005(4)
F5A 0.040(3) 0.062(5) 0.053(5) 0.012(3) 0.019(3) 0.014(3)
F6A 0.043(4) 0.055(5) 0.068(4) -0.008(4) 0.037(3) -0.009(4)
S2B 0.0277(9) 0.0397(17) 0.0366(10) -0.0071(10) 0.0157(8) -0.0004(9)
O4B 0.022(8) 0.073(10) 0.040(10) -0.015(8) 0.009(8) 0.007(7)
O5B 0.066(10) 0.086(12) 0.050(7) 0.007(8) 0.026(7) -0.003(11)
O6B 0.057(9) 0.044(7) 0.067(11) -0.018(6) 0.025(9) -0.005(6)
C22B 0.028(3) 0.045(4) 0.042(3) -0.004(3) 0.017(2) 0.000(3)
F5B 0.040(3) 0.062(5) 0.053(5) 0.012(3) 0.019(3) 0.014(3)
F4B 0.047(4) 0.052(5) 0.056(4) -0.011(4) 0.020(3) -0.005(4)
F6B 0.043(4) 0.055(5) 0.068(4) -0.008(4) 0.037(3) -0.009(4)
S2C 0.0277(9) 0.0397(17) 0.0366(10) -0.0071(10) 0.0157(8) -0.0004(9)
O4C 0.053(9) 0.043(8) 0.068(12) -0.016(7) -0.005(9) 0.019(7)
O5C 0.045(9) 0.044(11) 0.049(7) -0.011(7) 0.018(6) -0.003(9)
O6C 0.055(9) 0.096(11) 0.062(9) 0.006(9) 0.033(7) -0.010(9)
C22C 0.028(3) 0.045(4) 0.042(3) -0.004(3) 0.017(2) 0.000(3)
F4C 0.047(4) 0.052(5) 0.056(4) -0.011(4) 0.020(3) -0.005(4)
F5C 0.040(3) 0.062(5) 0.053(5) 0.012(3) 0.019(3) 0.014(3)
F6C 0.043(4) 0.055(5) 0.068(4) -0.008(4) 0.037(3) -0.009(4)

loop_
_atom_type_symbol
_atom_type_description
_atom_type_scat_dispersion_real
_atom_type_scat_dispersion_imag
_atom_type_scat_source
C C 0.0033 0.0016 'International Tables Vol C Tables 4.2.6.8 and 6.1.1.4'
H H 0.0000 0.0000 'International Tables Vol C Tables 4.2.6.8 and 6.1.1.4'
Cr Cr 0.3209 0.6236 'International Tables Vol C Tables 4.2.6.8 and 6.1.1.4'
F F 0.0171 0.0103 'International Tables Vol C Tables 4.2.6.8 and 6.1.1.4'
N N 0.0061 0.0033 'International Tables Vol C Tables 4.2.6.8 and 6.1.1.4'
O O 0.0106 0.0060 'International Tables Vol C Tables 4.2.6.8 and 6.1.1.4'
S S 0.1246 0.1234 'International Tables Vol C Tables 4.2.6.8 and 6.1.1.4'

loop_
_geom_angle_atom_site_label_1
_geom_angle_atom_site_label_2
_geom_angle_atom_site_label_3
_geom_angle
F1A C1A S1A 113(2)
F2A C1A F1A 104(2)
F2A C1A F3A 108.3(16)
F2A C1A S1A 112(3)
F3A C1A F1A 110(3)
F3A C1A S1A 109.5(17)
F1B C1B S1B 108(2)
F2B C1B F1B 111(2)
F2B C1B F3B 106.6(15)
F2B C1B S1B 112(3)
F3B C1B F1B 106(3)
F3B C1B S1B 113.6(18)
H2AA C2A H2AB 107.5
C3A C2A H2AA 108.5
C3A C2A H2AB 108.5
N1 C2A H2AA 108.5
N1 C2A H2AB 108.5
N1 C2A C3A 115.1(8)
H2BA C2B H2BB 108.2
C3B C2B H2BA 109.8
C3B C2B H2BB 109.8
C3B C2B N1 109.4(8)
N1 C2B H2BA 109.8
N1 C2B H2BB 109.8
C2A C3A H3AA 109.1
C2A C3A H3AB 109.1
H3AA C3A H3AB 107.9
N2 C3A C2A 112.3(9)
N2 C3A H3AA 109.1
N2 C3A H3AB 109.1
C2B C3B H3BA 108.1
C2B C3B H3BB 108.1
H3BA C3B H3BB 107.3
N2 C3B C2B 116.6(9)
N2 C3B H3BA 108.1
N2 C3B H3BB 108.1
H4BA C4B H4BB 107.0
C5B C4B H4BA 107.5
C5B C4B H4BB 107.5
N2 C4B H4BA 107.5
N2 C4B H4BB 107.5
N2 C4B C5B 119.3(10)
H4AA C4A H4AB 108.2
C5A C4A H4AA 109.7
C5A C4A H4AB 109.7
N2 C4A H4AA 109.7
N2 C4A H4AB 109.7
N2 C4A C5A 109.7(9)
C4B C5B H5BA 110.6
C4B C5B H5BB 110.6
H5BA C5B H5BB 108.8
N3 C5B C4B 105.5(9)
N3 C5B H5BA 110.6
N3 C5B H5BB 110.6
C4A C5A H5AA 108.1
C4A C5A H5AB 108.1
C4A C5A N3 116.8(10)
H5AA C5A H5AB 107.3
N3 C5A H5AA 108.1
N3 C5A H5AB 108.1
H6AA C6A H6AB 107.7
C7A C6A H6AA 108.8
C7A C6A H6AB 108.8
N3 C6A H6AA 108.8
N3 C6A H6AB 108.8
N3 C6A C7A 113.9(8)
H6BA C6B H6BB 107.8
C7B C6B H6BA 109.0
C7B C6B H6BB 109.0
N3 C6B H6BA 109.0
N3 C6B H6BB 109.0
N3 C6B C7B 112.9(9)
C6A C7A H7AA 108.6
C6A C7A H7AB 108.6
H7AA C7A H7AB 107.6
N1 C7A C6A 114.7(10)
N1 C7A H7AA 108.6
N1 C7A H7AB 108.6
C6B C7B H7BA 107.9
C6B C7B H7BB 107.9
H7BA C7B H7BB 107.2
N1 C7B C6B 117.8(8)
N1 C7B H7BA 107.9
N1 C7B H7BB 107.9
C9A C8A C10A 107.3(10)
C11A C8A C9A 107.5(12)
C11A C8A C10A 108.1(10)
C11A C8A N3 112.2(11)
N3 C8A C9A 104.9(9)
N3 C8A C10A 116.4(9)
C9B C8B C10B 107.6(10)
C9B C8B C11B 111.6(11)
C9B C8B N3 112.2(9)
C10B C8B C11B 109.4(10)
C10B C8B N3 101.7(8)
N3 C8B C11B 113.6(11)
C8B C9B H9BA 109.5
C8B C9B H9BB 109.5
C8B C9B H9BC 109.5
H9BA C9B H9BB 109.5
H9BA C9B H9BC 109.5
H9BB C9B H9BC 109.5
C8A C9A H9AA 109.5
C8A C9A H9AB 109.5
C8A C9A H9AC 109.5
H9AA C9A H9AB 109.5
H9AA C9A H9AC 109.5
H9AB C9A H9AC 109.5
C8B C10B H10A 109.5
C8B C10B H10B 109.5
C8B C10B H10C 109.5
H10A C10B H10B 109.5
H10A C10B H10C 109.5
H10B C10B H10C 109.5
C8A C10A H10D 109.5
C8A C10A H10E 109.5
C8A C10A H10F 109.5
H10D C10A H10E 109.5
H10D C10A H10F 109.5
H10E C10A H10F 109.5
C8B C11B H11A 109.5
C8B C11B H11B 109.5
C8B C11B H11C 109.5
H11A C11B H11B 109.5
H11A C11B H11C 109.5
H11B C11B H11C 109.5
C8A C11A H11D 109.5
C8A C11A H11E 109.5
C8A C11A H11F 109.5
H11D C11A H11E 109.5
H11D C11A H11F 109.5
H11E C11A H11F 109.5
C13 C12 C15 107.6(6)
C13 C12 N2 110.8(5)
C14 C12 C13 109.8(6)
C14 C12 C15 108.1(6)
C14 C12 N2 108.5(5)
C15 C12 N2 112.0(5)
C12 C13 H13A 109.5
C12 C13 H13B 109.5
C12 C13 H13C 109.5
H13A C13 H13B 109.5
H13A C13 H13C 109.5
H13B C13 H13C 109.5
C12 C14 H14A 109.5
C12 C14 H14B 109.5
C12 C14 H14C 109.5
H14A C14 H14B 109.5
H14A C14 H14C 109.5
H14B C14 H14C 109.5
C12 C15 H15A 109.5
C12 C15 H15B 109.5
C12 C15 H15C 109.5
H15A C15 H15B 109.5
H15A C15 H15C 109.5
H15B C15 H15C 109.5
C17 C16 C18 106.9(5)
C17 C16 C19 110.7(6)
C17 C16 N1 110.9(5)
C18 C16 N1 112.2(5)
C19 C16 C18 108.6(6)
C19 C16 N1 107.5(5)
C16 C17 H17A 109.5
C16 C17 H17B 109.5
C16 C17 H17C 109.5
H17A C17 H17B 109.5
H17A C17 H17C 109.5
H17B C17 H17C 109.5
C16 C18 H18A 109.5
C16 C18 H18B 109.5
C16 C18 H18C 109.5
H18A C18 H18B 109.5
H18A C18 H18C 109.5
H18B C18 H18C 109.5
C16 C19 H19A 109.5
C16 C19 H19B 109.5
C16 C19 H19C 109.5
H19A C19 H19B 109.5
H19A C19 H19C 109.5
H19B C19 H19C 109.5
N4 C20 C21 177.6(8)
C20 C21 H21A 109.5
C20 C21 H21B 109.5
C20 C21 H21C 109.5
H21A C21 H21B 109.5
H21A C21 H21C 109.5
H21B C21 H21C 109.5
C2A N1 C16 117.9(7)
C2A N1 Cr1 106.4(5)
C2B N1 C16 98.9(5)
C2B N1 Cr1 99.4(5)
C7A N1 C2A 103.7(9)
C7A N1 C16 103.8(6)
C7A N1 Cr1 104.8(5)
C7B N1 C2B 114.1(9)
C7B N1 C16 116.0(8)
C7B N1 Cr1 108.5(5)
C16 N1 Cr1 118.5(4)
C3A N2 C4A 103.8(9)
C3A N2 C12 102.0(6)
C3A N2 Cr1 104.4(5)
C3B N2 C4B 109.6(9)
C3B N2 C12 114.5(7)
C3B N2 Cr1 104.0(5)
C4B N2 C12 107.8(6)
C4B N2 Cr1 100.3(6)
C4A N2 C12 113.6(8)
C4A N2 Cr1 111.3(6)
C12 N2 Cr1 119.6(4)
C5B N3 C8B 116.5(8)
C5B N3 Cr1 107.1(5)
C5A N3 Cr1 96.1(5)
C6A N3 C5A 110.0(9)
C6A N3 C8A 120.8(9)
C6A N3 Cr1 105.6(5)
C6B N3 C5B 102.2(9)
C6B N3 C8B 99.3(7)
C6B N3 Cr1 102.7(5)
C8A N3 C5A 103.9(7)
C8A N3 Cr1 117.5(5)
C8B N3 Cr1 125.0(5)
C20 N4 Cr1 163.8(5)
S1A O1 Cr1 137.5(12)
S1B O1 Cr1 132.1(11)
O1 S1A C1A 104(2)
O2A S1A C1A 94(3)
O2A S1A O1 110(4)
O3A S1A C1A 110(3)
O3A S1A O1 114(4)
O3A S1A O2A 121(5)
O1 S1B C1B 100.1(19)
O1 S1B O3B 111(3)
O2B S1B C1B 112(3)
O2B S1B O1 119(4)
O2B S1B O3B 112(4)
O3B S1B C1B 100(3)
N1 Cr1 N3 81.73(19)
N2 Cr1 N1 84.77(18)
N2 Cr1 N3 82.41(18)
N4 Cr1 N1 173.5(2)
N4 Cr1 N2 96.5(2)
N4 Cr1 N3 104.7(2)
O1 Cr1 N1 95.28(18)
O1 Cr1 N2 173.31(18)
O1 Cr1 N3 104.23(18)
O1 Cr1 N4 82.72(19)
O4A S2A O6A 113.2(12)
O4A S2A C22A 104.1(9)
O5A S2A O4A 115.9(12)
O5A S2A O6A 113.9(12)
O5A S2A C22A 104.9(9)
O6A S2A C22A 103.0(9)
F4A C22A S2A 116.0(10)
F4A C22A F5A 103.2(11)
F4A C22A F6A 106.6(11)
F5A C22A S2A 109.2(9)
F5A C22A F6A 108.0(12)
F6A C22A S2A 113.2(9)
O4B S2B O5B 116.1(12)
O4B S2B O6B 112.3(13)
O4B S2B C22B 106.1(9)
O5B S2B O6B 112.9(12)
O5B S2B C22B 104.6(9)
O6B S2B C22B 103.2(9)
F5B C22B S2B 113.2(10)
F4B C22B S2B 114.4(10)
F4B C22B F5B 106.0(11)
F4B C22B F6B 107.4(12)
F6B C22B S2B 109.9(9)
F6B C22B F5B 105.3(12)
O4C S2C O6C 114.8(14)
O4C S2C C22C 102.2(9)
O5C S2C O4C 116.5(12)
O5C S2C O6C 113.8(12)
O5C S2C C22C 104.7(10)
O6C S2C C22C 102.3(9)
F4C C22C S2C 111.5(11)
F4C C22C F5C 107.7(11)
F4C C22C F6C 108.3(12)
F5C C22C S2C 112.6(10)
F6C C22C S2C 108.1(9)
F6C C22C F5C 108.5(13)

loop_
_geom_bond_atom_site_label_1
_geom_bond_atom_site_label_2
_geom_bond_distance
C1A F1A 1.325(5)
C1A F2A 1.323(5)
C1A F3A 1.324(5)
C1A S1A 1.816(7)
C1B F1B 1.327(7)
C1B F2B 1.324(7)
C1B F3B 1.325(7)
C1B S1B 1.81(2)
C2A H2AA 0.9900
C2A H2AB 0.9900
C2A C3A 1.551(11)
C2A N1 1.511(10)
C2B H2BA 0.9900
C2B H2BB 0.9900
C2B C3B 1.512(13)
C2B N1 1.516(10)
C3A H3AA 0.9900
C3A H3AB 0.9900
C3A N2 1.498(9)
C3B H3BA 0.9900
C3B H3BB 0.9900
C3B N2 1.497(9)
C4B H4BA 0.9900
C4B H4BB 0.9900
C4B C5B 1.520(6)
C4B N2 1.515(9)
C4A H4AA 0.9900
C4A H4AB 0.9900
C4A C5A 1.516(12)
C4A N2 1.512(9)
C5B H5BA 0.9900
C5B H5BB 0.9900
C5B N3 1.514(10)
C5A H5AA 0.9900
C5A H5AB 0.9900
C5A N3 1.533(10)
C6A H6AA 0.9900
C6A H6AB 0.9900
C6A C7A 1.547(7)
C6A N3 1.463(10)
C6B H6BA 0.9900
C6B H6BB 0.9900
C6B C7B 1.541(7)
C6B N3 1.469(10)
C7A H7AA 0.9900
C7A H7AB 0.9900
C7A N1 1.486(10)
C7B H7BA 0.9900
C7B H7BB 0.9900
C7B N1 1.487(10)
C8A C9A 1.535(10)
C8A C10A 1.535(10)
C8A C11A 1.536(10)
C8A N3 1.530(9)
C8B C9B 1.538(10)
C8B C10B 1.539(10)
C8B C11B 1.540(10)
C8B N3 1.530(9)
C9B H9BA 0.9800
C9B H9BB 0.9800
C9B H9BC 0.9800
C9A H9AA 0.9800
C9A H9AB 0.9800
C9A H9AC 0.9800
C10B H10A 0.9800
C10B H10B 0.9800
C10B H10C 0.9800
C10A H10D 0.9800
C10A H10E 0.9800
C10A H10F 0.9800
C11B H11A 0.9800
C11B H11B 0.9800
C11B H11C 0.9800
C11A H11D 0.9800
C11A H11E 0.9800
C11A H11F 0.9800
C12 C13 1.534(9)
C12 C14 1.529(10)
C12 C15 1.547(9)
C12 N2 1.554(7)
C13 H13A 0.9800
C13 H13B 0.9800
C13 H13C 0.9800
C14 H14A 0.9800
C14 H14B 0.9800
C14 H14C 0.9800
C15 H15A 0.9800
C15 H15B 0.9800
C15 H15C 0.9800
C16 C17 1.512(9)
C16 C18 1.545(9)
C16 C19 1.522(9)
C16 N1 1.554(8)
C17 H17A 0.9800
C17 H17B 0.9800
C17 H17C 0.9800
C18 H18A 0.9800
C18 H18B 0.9800
C18 H18C 0.9800
C19 H19A 0.9800
C19 H19B 0.9800
C19 H19C 0.9800
C20 C21 1.457(9)
C20 N4 1.138(8)
C21 H21A 0.9800
C21 H21B 0.9800
C21 H21C 0.9800
N1 Cr1 2.199(5)
N2 Cr1 2.182(5)
N3 Cr1 2.360(5)
N4 Cr1 2.092(5)
O1 S1A 1.49(4)
O1 S1B 1.47(4)
O1 Cr1 2.062(4)
O2A S1A 1.422(8)
O2B S1B 1.422(8)
O3A S1A 1.25(6)
O3B S1B 1.60(6)
S2A O4A 1.440(7)
S2A O5A 1.437(7)
S2A O6A 1.442(7)
S2A C22A 1.812(7)
C22A F4A 1.329(7)
C22A F5A 1.330(7)
C22A F6A 1.331(7)
S2B O4B 1.433(7)
S2B O5B 1.435(7)
S2B O6B 1.437(7)
S2B C22B 1.816(12)
C22B F5B 1.330(7)
C22B F4B 1.324(7)
C22B F6B 1.328(7)
S2C O4C 1.431(5)
S2C O5C 1.431(5)
S2C O6C 1.432(5)
S2C C22C 1.817(7)
C22C F4C 1.334(7)
C22C F5C 1.335(7)
C22C F6C 1.335(7)

loop_
_geom_torsion_atom_site_label_1
_geom_torsion_atom_site_label_2
_geom_torsion_atom_site_label_3
_geom_torsion_atom_site_label_4
_geom_torsion
C2A C3A N2 C3B 48(2)
C2A C3A N2 C4B 70.6(13)
C2A C3A N2 C4A 73.8(12)
C2A C3A N2 C12 -167.9(10)
C2A C3A N2 Cr1 -42.8(12)
C2B C3B N2 C3A -74(2)
C2B C3B N2 C4B 126.2(13)
C2B C3B N2 C4A 131.5(14)
C2B C3B N2 C12 -112.6(12)
C2B C3B N2 Cr1 19.7(14)
C3A C2A N1 C2B 60.2(10)
C3A C2A N1 C7A -130.4(11)
C3A C2A N1 C7B -127.8(12)
C3A C2A N1 C16 115.7(11)
C3A C2A N1 Cr1 -20.1(12)
C3B C2B N1 C2A -54.5(12)
C3B C2B N1 C7A -68.6(13)
C3B C2B N1 C7B -63.3(12)
C3B C2B N1 C16 173.0(9)
C3B C2B N1 Cr1 52.0(10)
C4B C5B N3 C5A -45.1(11)
C4B C5B N3 C6A 131.1(11)
C4B C5B N3 C6B 135.7(9)
C4B C5B N3 C8A -109.7(11)
C4B C5B N3 C8B -117.2(10)
C4B C5B N3 Cr1 28.1(11)
C4A C5A N3 C5B 61.8(14)
C4A C5A N3 C6A 57.8(13)
C4A C5A N3 C6B 62.9(14)
C4A C5A N3 C8A -171.6(10)
C4A C5A N3 C8B -179.5(10)
C4A C5A N3 Cr1 -51.2(10)
C5B C4B N2 C3A -62.3(15)
C5B C4B N2 C3B -55.9(14)
C5B C4B N2 C4A -71(3)
C5B C4B N2 C12 178.9(10)
C5B C4B N2 Cr1 53.1(12)
C5A C4A N2 C3A -133.2(11)
C5A C4A N2 C3B -126.3(13)
C5A C4A N2 C4B 39(2)
C5A C4A N2 C12 116.9(11)
C5A C4A N2 Cr1 -21.4(14)
C6A C7A N1 C2A 65.9(13)
C6A C7A N1 C2B 73.1(14)
C6A C7A N1 C7B 58.2(19)
C6A C7A N1 C16 -170.4(11)
C6A C7A N1 Cr1 -45.5(13)
C6B C7B N1 C2A 124.5(15)
C6B C7B N1 C2B 128.9(13)
C6B C7B N1 C7A -63.0(13)
C6B C7B N1 C16 -117.1(13)
C6B C7B N1 Cr1 19.1(16)
C7A C6A N3 C5B -128.6(15)
C7A C6A N3 C5A -126.5(12)
C7A C6A N3 C6B 62.5(11)
C7A C6A N3 C8A 112.6(13)
C7A C6A N3 C8B 117.3(13)
C7A C6A N3 Cr1 -23.9(15)
C7B C6B N3 C5B -69.6(13)
C7B C6B N3 C5A -70.2(15)
C7B C6B N3 C6A -58.4(16)
C7B C6B N3 C8A 164.4(11)
C7B C6B N3 C8B 170.6(12)
C7B C6B N3 Cr1 41.4(13)
C9B C8B N3 C5B 178.6(9)
C9B C8B N3 C5A 147.8(10)
C9B C8B N3 C6A -92.4(11)
C9B C8B N3 C6B -72.7(11)
C9B C8B N3 C8A 56(6)
C9B C8B N3 Cr1 40.1(11)
C9A C8A N3 C5B -150.6(9)
C9A C8A N3 C5A -179.7(10)
C9A C8A N3 C6A -55.8(12)
C9A C8A N3 C6B -37.0(12)
C9A C8A N3 C8B -90(6)
C9A C8A N3 Cr1 75.7(10)
C10B C8B N3 C5B 63.9(11)
C10B C8B N3 C5A 33.1(11)
C10B C8B N3 C6A 152.9(9)
C10B C8B N3 C6B 172.6(10)
C10B C8B N3 C8A -59(6)
C10B C8B N3 Cr1 -74.6(10)
C10A C8A N3 C5B 91.1(12)
C10A C8A N3 C5A 62.0(12)
C10A C8A N3 C6A -174.1(10)
C10A C8A N3 C6B -155.3(11)
C10A C8A N3 C8B 152(7)
C10A C8A N3 Cr1 -42.6(12)
C11B C8B N3 C5B -53.6(13)
C11B C8B N3 C5A -84.3(12)
C11B C8B N3 C6A 35.4(13)
C11B C8B N3 C6B 55.2(13)
C11B C8B N3 C8A -177(7)
C11B C8B N3 Cr1 168.0(9)
C11A C8A N3 C5B -34.1(13)
C11A C8A N3 C5A -63.2(12)
C11A C8A N3 C6A 60.6(13)
C11A C8A N3 C6B 79.4(12)
C11A C8A N3 C8B 26(5)
C11A C8A N3 Cr1 -167.8(8)
C13 C12 N2 C3A -170.1(8)
C13 C12 N2 C3B -160.0(8)
C13 C12 N2 C4B -37.8(9)
C13 C12 N2 C4A -59.1(8)
C13 C12 N2 Cr1 75.6(6)
C14 C12 N2 C3A 69.3(8)
C14 C12 N2 C3B 79.4(8)
C14 C12 N2 C4B -158.4(8)
C14 C12 N2 C4A -179.6(7)
C14 C12 N2 Cr1 -45.0(6)
C15 C12 N2 C3A -49.9(8)
C15 C12 N2 C3B -39.8(9)
C15 C12 N2 C4B 82.4(8)
C15 C12 N2 C4A 61.1(8)
C15 C12 N2 Cr1 -164.2(4)
C17 C16 N1 C2A 153.2(7)
C17 C16 N1 C2B 177.8(7)
C17 C16 N1 C7A 39.3(8)
C17 C16 N1 C7B 55.4(8)
C17 C16 N1 Cr1 -76.3(6)
C18 C16 N1 C2A 33.7(8)
C18 C16 N1 C2B 58.3(8)
C18 C16 N1 C7A -80.2(8)
C18 C16 N1 C7B -64.1(8)
C18 C16 N1 Cr1 164.2(4)
C19 C16 N1 C2A -85.6(8)
C19 C16 N1 C2B -61.0(8)
C19 C16 N1 C7A 160.5(8)
C19 C16 N1 C7B 176.6(8)
C19 C16 N1 Cr1 44.8(7)
N1 C2A C3A N2 44.8(16)
N1 C2B C3B N2 -52.4(16)
N2 C4B C5B N3 -58.6(15)
N2 C4A C5A N3 53.9(16)
N3 C6A C7A N1 49.8(19)
N3 C6B C7B N1 -44.7(19)
F1A C1A S1A O1 172(2)
F1A C1A S1A O2A 60(5)
F1A C1A S1A O3A -65(4)
F1B C1B S1B O1 175(2)
F1B C1B S1B O2B 48(5)
F1B C1B S1B O3B -71(3)
F2A C1A S1A O1 55(3)
F2A C1A S1A O2A -56(4)
F2A C1A S1A O3A 178(4)
F2B C1B S1B O1 53(3)
F2B C1B S1B O2B -74(5)
F2B C1B S1B O3B 167(3)
F3A C1A S1A O1 -65(3)
F3A C1A S1A O2A -176(4)
F3A C1A S1A O3A 58(4)
F3B C1B S1B O1 -68(3)
F3B C1B S1B O2B 165(4)
F3B C1B S1B O3B 46(3)
S1A O1 S1B C1B 27(22)
S1A O1 S1B O2B 150(25)
S1A O1 S1B O3B -77(24)
S1B O1 S1A C1A -136(26)
S1B O1 S1A O2A -36(23)
S1B O1 S1A O3A 104(24)
Cr1 O1 S1A C1A 172.3(7)
Cr1 O1 S1A O2A -88(3)
Cr1 O1 S1A O3A 52(4)
Cr1 O1 S1B C1B 161.4(8)
Cr1 O1 S1B O2B -76(4)
Cr1 O1 S1B O3B 57(3)
O4A S2A C22A F4A 32.0(14)
O4A S2A C22A F5A -84.0(13)
O4A S2A C22A F6A 155.7(14)
O5A S2A C22A F4A -90.2(14)
O5A S2A C22A F5A 153.8(13)
O5A S2A C22A F6A 33.5(15)
O6A S2A C22A F4A 150.4(14)
O6A S2A C22A F5A 34.4(13)
O6A S2A C22A F6A -85.9(14)
O4B S2B C22B F5B -125.6(14)
O4B S2B C22B F4B -4.0(15)
O4B S2B C22B F6B 116.9(15)
O5B S2B C22B F5B 111.1(14)
O5B S2B C22B F4B -127.3(14)
O5B S2B C22B F6B -6.4(15)
O6B S2B C22B F5B -7.3(14)
O6B S2B C22B F4B 114.3(14)
O6B S2B C22B F6B -124.8(14)
O4C S2C C22C F4C -83.3(14)
O4C S2C C22C F5C 155.5(14)
O4C S2C C22C F6C 35.6(15)
O5C S2C C22C F4C 154.8(12)
O5C S2C C22C F5C 33.6(14)
O5C S2C C22C F6C -86.3(14)
O6C S2C C22C F4C 35.9(14)
O6C S2C C22C F5C -85.4(14)
O6C S2C C22C F6C 154.8(14)
